data_2013282
loop_
_publ_author_name
'Wheeler, Kraig A.'

_publ_section_title
;
 (+-)-5-(4-Methoxyphenylaminocarbonyl)-1-azabicyclo[3.3.0]octan-2-one
 benzene solvate
;
_journal_issue 5
_journal_name_full 'Acta Crystallographica Section C'
_journal_page_first o231
_journal_page_last o233
_journal_paper_doi 10.1107/S0108270103006097
_journal_volume 59
_journal_year 2003
_chemical_formula_iupac 'C15 H18 N2 O3, C6 H6'
_chemical_formula_moiety 'C15 H18 N2 O3, C6 H6'
_chemical_formula_sum 'C21 H24 N2 O3'
_chemical_formula_weight 352.42
_chemical_name_common 'N-(4-methoxyphenyl)proline peptidomimetic'
_chemical_name_systematic
;
(+-)-5-(4-Methoxyphenylaminocarbonyl)-1-azabicyclo[3.3.0]octan-2-one
benzene solvate
;
_space_group_IT_number 2
_symmetry_cell_setting triclinic
_symmetry_space_group_name_Hall '-P 1'
_symmetry_space_group_name_H-M 'P -1'
_atom_sites_solution_hydrogens geom
_atom_sites_solution_primary direct
_atom_sites_solution_secondary difmap
_cell_angle_alpha 88.349(9)
_cell_angle_beta 87.715(9)
_cell_angle_gamma 62.925(9)
_cell_formula_units_Z 2
_cell_length_a 9.7611(14)
_cell_length_b 10.1229(15)
_cell_length_c 10.7545(13)
_cell_measurement_reflns_used 16
_cell_measurement_temperature 298(2)
_cell_measurement_theta_max 23.946
_cell_measurement_theta_min 20.242
_cell_volume 945.4(2)
_computing_cell_refinement XSCANS
_computing_data_collection 'XSCANS (Bruker, 1999)'
_computing_data_reduction XSCANS
_computing_molecular_graphics 'X-SEED (Barbour, 2001)'
_computing_publication_material X-SEED
_computing_structure_refinement SHELXL97
_computing_structure_solution 'SHELXS97 (Sheldrick, 1997)'
_diffrn_ambient_temperature 298(2)
_diffrn_measured_fraction_theta_full 0.988
_diffrn_measured_fraction_theta_max 0.988
_diffrn_measurement_device_type 'Siemens P4'
_diffrn_measurement_method '\q/2\q\ scans'
_diffrn_radiation_monochromator graphite
_diffrn_radiation_source 'fine-focus sealed tube'
_diffrn_radiation_type MoK\a
_diffrn_radiation_wavelength 0.71073
_diffrn_reflns_av_R_equivalents 0.0211
_diffrn_reflns_av_sigmaI/netI 0.0487
_diffrn_reflns_limit_h_max 11
_diffrn_reflns_limit_h_min -11
_diffrn_reflns_limit_k_max 13
_diffrn_reflns_limit_k_min -12
_diffrn_reflns_limit_l_max 13
_diffrn_reflns_limit_l_min -13
_diffrn_reflns_number 5059
_diffrn_reflns_theta_full 27.50
_diffrn_reflns_theta_max 27.50
_diffrn_reflns_theta_min 2.26
_diffrn_standards_decay_% <3
_diffrn_standards_interval_count 97
_diffrn_standards_number 3
_exptl_absorpt_coefficient_mu 0.083
_exptl_absorpt_correction_type none
_exptl_crystal_colour Colourless
_exptl_crystal_density_diffrn 1.238
_exptl_crystal_density_method 'not measured'
_exptl_crystal_description 'Transparent plate'
_exptl_crystal_F_000 376
_exptl_crystal_size_max 0.81
_exptl_crystal_size_mid 0.43
_exptl_crystal_size_min 0.12
_refine_diff_density_max 0.147
_refine_diff_density_min -0.212
_refine_ls_extinction_method none
_refine_ls_goodness_of_fit_ref 1.021
_refine_ls_hydrogen_treatment mixed
_refine_ls_matrix_type full
_refine_ls_number_parameters 312
_refine_ls_number_reflns 4295
_refine_ls_number_restraints 0
_refine_ls_restrained_S_all 1.021
_refine_ls_R_factor_all 0.1024
_refine_ls_R_factor_gt 0.0543
_refine_ls_shift/su_max 0.000
_refine_ls_shift/su_mean 0.000
_refine_ls_structure_factor_coef Fsqd
_refine_ls_weighting_details 'calc w = 1/[\s^2^(Fo^2^)+(0.0438P)^2^+0.2820P] where P = (Fo^2^+2Fc^2^)/3'
_refine_ls_weighting_scheme calc
_refine_ls_wR_factor_gt 0.1147
_refine_ls_wR_factor_ref 0.1341
_reflns_number_gt 2607
_reflns_number_total 4295
_reflns_threshold_expression I>2\s(I)
_cod_data_source_file gd1247.cif
_cod_data_source_block I
_cod_depositor_comments
;
The following automatic conversions were performed:

'_exptl_absorpt_correction_type' value 'None' changed to 'none'
according to /home/saulius/struct/CIF-dictionaries/cif_core.dic
dictionary named 'cif_core.dic' version 2.4.1 from 2010-06-29.

Automatic conversion script
Id: cif_fix_values 1715 2011-07-08 13:25:40Z adriana 
;
_cod_database_code 2013282
_cod_database_fobs_code 2013282

loop_
_symmetry_equiv_pos_as_xyz
'x, y, z'
'-x, -y, -z'

loop_
_atom_site_label
_atom_site_fract_x
_atom_site_fract_y
_atom_site_fract_z
_atom_site_U_iso_or_equiv
_atom_site_adp_type
_atom_site_calc_flag
_atom_site_refinement_flags
_atom_site_occupancy
_atom_site_disorder_assembly
_atom_site_disorder_group
_atom_site_type_symbol
O1 1.0387(4) 0.6505(4) 0.5250(3) 0.0442(8) Uani d P 0.50 A 1 O
O2 0.68175(19) 0.6614(2) 0.10604(14) 0.0631(5) Uani d . 1 . . O
O3 0.42561(17) 0.18987(17) 0.27697(13) 0.0479(4) Uani d . 1 . . O
N1 0.9619(6) 0.6232(8) 0.3350(7) 0.0307(13) Uani d P 0.50 A 1 N
N2 0.75634(19) 0.51634(18) 0.27993(15) 0.0366(4) Uani d . 1 . . N
C1 0.8457(2) 0.7047(2) 0.24025(17) 0.0381(5) Uani d . 1 . . C
C2 0.9390(8) 0.7214(8) 0.1341(7) 0.0515(19) Uani d P 0.50 A 1 C
H2A 0.9659 0.8030 0.1477 0.062 Uiso calc PR 0.50 A 1 H
H2B 0.8849 0.7391 0.0547 0.062 Uiso calc PR 0.50 A 1 H
C3 1.0826(8) 0.5683(8) 0.1365(6) 0.0576(16) Uani d P 0.50 A 1 C
H3A 1.0645 0.4942 0.0912 0.069 Uiso calc PR 0.50 A 1 H
H3B 1.1732 0.5747 0.0979 0.069 Uiso calc PR 0.50 A 1 H
C4 1.108(2) 0.526(2) 0.2746(13) 0.047(3) Uani d P 0.50 A 1 C
H4A 1.1325 0.4205 0.2886 0.056 Uiso calc PR 0.50 A 1 H
H4B 1.1924 0.5430 0.3059 0.056 Uiso calc PR 0.50 A 1 H
C5 0.9436(5) 0.6885(5) 0.4438(4) 0.0303(8) Uani d P 0.50 A 1 C
C6 0.7845(16) 0.8201(17) 0.4491(15) 0.054(3) Uani d P 0.50 A 1 C
H6A 0.7878 0.9068 0.4865 0.065 Uiso calc PR 0.50 A 1 H
H6B 0.7116 0.7953 0.4988 0.065 Uiso calc PR 0.50 A 1 H
C7 0.7365(7) 0.8527(7) 0.3126(6) 0.0472(14) Uani d P 0.50 A 1 C
H7A 0.7514 0.9376 0.2792 0.057 Uiso calc PR 0.50 A 1 H
H7B 0.6270 0.8760 0.3051 0.057 Uiso calc PR 0.50 A 1 H
O1A 1.1298(5) 0.5638(5) 0.4652(4) 0.0744(12) Uani d P 0.50 A 2 O
N1A 0.9047(7) 0.6646(8) 0.3599(8) 0.0424(17) Uani d P 0.50 A 2 N
C2A 0.7422(8) 0.8651(7) 0.2427(7) 0.0675(18) Uani d P 0.50 A 2 C
H2BA 0.6619 0.8948 0.1796 0.081 Uiso calc PR 0.50 A 2 H
H2BB 0.7994 0.9241 0.2302 0.081 Uiso calc PR 0.50 A 2 H
C3A 0.6750(11) 0.8791(8) 0.3733(8) 0.090(3) Uani d P 0.50 A 2 C
H3BA 0.5896 0.8517 0.3762 0.108 Uiso calc PR 0.50 A 2 H
H3BB 0.6350 0.9822 0.4025 0.108 Uiso calc PR 0.50 A 2 H
C4A 0.8061(19) 0.7728(16) 0.4546(15) 0.068(5) Uani d P 0.50 A 2 C
H4BA 0.8600 0.8233 0.4927 0.081 Uiso calc PR 0.50 A 2 H
H4BB 0.7691 0.7256 0.5207 0.081 Uiso calc PR 0.50 A 2 H
C5A 1.0552(8) 0.5875(6) 0.3675(5) 0.0525(13) Uani d P 0.50 A 2 C
C6A 1.120(2) 0.535(2) 0.2369(13) 0.062(4) Uani d P 0.50 A 2 C
H6BA 1.1301 0.4351 0.2216 0.074 Uiso calc PR 0.50 A 2 H
H6BB 1.2216 0.5337 0.2227 0.074 Uiso calc PR 0.50 A 2 H
C7A 0.9959(9) 0.6547(9) 0.1544(8) 0.057(2) Uani d P 0.50 A 2 C
H7BA 0.9859 0.6122 0.0755 0.069 Uiso calc PR 0.50 A 2 H
H7BB 1.0196 0.7385 0.1355 0.069 Uiso calc PR 0.50 A 2 H
C8 0.7535(2) 0.6241(2) 0.20196(18) 0.0391(5) Uani d . 1 . . C
C9 0.6704(2) 0.4356(2) 0.27087(16) 0.0323(4) Uani d . 1 . . C
C10 0.6211(2) 0.4088(2) 0.15977(17) 0.0398(5) Uani d . 1 . . C
H10 0.6438 0.4464 0.0840 0.048 Uiso calc R 1 . . H
C11 0.5383(2) 0.3270(2) 0.15840(17) 0.0391(5) Uani d . 1 . . C
H11 0.5036 0.3103 0.0819 0.047 Uiso calc R 1 . . H
C12 0.5070(2) 0.2706(2) 0.26785(18) 0.0369(4) Uani d . 1 . . C
C13 0.5561(2) 0.2978(2) 0.37943(17) 0.0407(5) Uani d . 1 . . C
H13 0.5339 0.2599 0.4552 0.049 Uiso calc R 1 . . H
C14 0.6363(2) 0.3790(2) 0.38098(17) 0.0367(5) Uani d . 1 . . C
H14 0.6691 0.3970 0.4579 0.044 Uiso calc R 1 . . H
C15 0.3857(3) 0.1470(3) 0.1639(2) 0.0651(7) Uani d . 1 . . C
H15A 0.3167 0.2359 0.1176 0.098 Uiso calc R 1 . . H
H15B 0.3338 0.0854 0.1832 0.098 Uiso calc R 1 . . H
H15C 0.4793 0.0903 0.1133 0.098 Uiso calc R 1 . . H
C16 0.0365(3) 1.0360(3) 0.2883(2) 0.0625(7) Uani d . 1 . . C
H16 -0.0479 1.1109 0.3328 0.075 Uiso calc R 1 . . H
C17 0.0551(3) 1.0515(3) 0.1624(2) 0.0559(6) Uani d . 1 . . C
H17 -0.0164 1.1369 0.1194 0.067 Uiso calc R 1 . . H
C18 0.1777(3) 0.9428(3) 0.0988(2) 0.0536(6) Uani d . 1 . . C
H18 0.1902 0.9528 0.0115 0.064 Uiso calc R 1 . . H
C19 0.2825(3) 0.8194(3) 0.1611(2) 0.0503(6) Uani d . 1 . . C
H19 0.3674 0.7447 0.1169 0.060 Uiso calc R 1 . . H
C20 0.2641(3) 0.8046(3) 0.2871(2) 0.0542(6) Uani d . 1 . . C
H20 0.3369 0.7203 0.3305 0.065 Uiso calc R 1 . . H
C21 0.1406(3) 0.9115(3) 0.3498(2) 0.0645(7) Uani d . 1 . . C
H21 0.1264 0.8999 0.4366 0.077 Uiso calc R 1 . . H
HN2 0.802(2) 0.502(2) 0.3478(19) 0.047(6) Uiso d . 1 . . H

loop_
_atom_site_aniso_label
_atom_site_aniso_U_11
_atom_site_aniso_U_22
_atom_site_aniso_U_33
_atom_site_aniso_U_12
_atom_site_aniso_U_13
_atom_site_aniso_U_23
O1 0.056(2) 0.0506(19) 0.0367(16) -0.0331(17) -0.0220(15) 0.0121(14)
O2 0.0750(12) 0.0893(13) 0.0523(9) -0.0602(11) -0.0407(9) 0.0353(9)
O3 0.0547(9) 0.0656(10) 0.0434(8) -0.0442(8) -0.0108(7) 0.0019(7)
N1 0.020(3) 0.035(3) 0.040(3) -0.014(3) -0.017(3) 0.009(2)
N2 0.0415(10) 0.0458(10) 0.0329(9) -0.0283(8) -0.0161(8) 0.0094(7)
C1 0.0414(11) 0.0421(11) 0.0374(10) -0.0243(10) -0.0183(9) 0.0147(8)
C2 0.064(5) 0.075(5) 0.039(3) -0.051(4) -0.021(3) 0.016(3)
C3 0.057(4) 0.090(5) 0.040(3) -0.045(4) 0.002(3) -0.008(3)
C4 0.032(5) 0.055(5) 0.050(6) -0.017(4) -0.004(4) -0.010(4)
C5 0.032(2) 0.038(2) 0.030(2) -0.023(2) -0.0107(18) 0.0067(16)
C6 0.035(3) 0.064(8) 0.055(4) -0.013(4) -0.010(3) -0.008(5)
C7 0.050(4) 0.050(3) 0.042(4) -0.021(3) -0.015(3) -0.001(3)
O1A 0.088(3) 0.100(3) 0.071(3) -0.072(3) -0.055(2) 0.049(2)
N1A 0.042(4) 0.046(4) 0.049(4) -0.028(3) -0.021(3) 0.016(3)
C2A 0.079(4) 0.055(3) 0.073(4) -0.034(3) -0.016(4) 0.015(4)
C3A 0.126(8) 0.053(4) 0.084(5) -0.036(5) 0.008(5) 0.001(4)
C4A 0.095(11) 0.076(10) 0.042(4) -0.047(9) 0.008(6) -0.012(5)
C5A 0.061(4) 0.054(3) 0.062(4) -0.042(3) -0.023(3) 0.024(3)
C6A 0.045(4) 0.059(5) 0.088(13) -0.030(4) 0.004(7) -0.009(8)
C7A 0.056(6) 0.085(7) 0.049(4) -0.047(5) -0.012(4) 0.005(4)
C8 0.0388(11) 0.0480(12) 0.0369(10) -0.0250(10) -0.0141(9) 0.0113(9)
C9 0.0299(10) 0.0377(10) 0.0320(9) -0.0173(9) -0.0078(8) 0.0020(8)
C10 0.0430(12) 0.0539(13) 0.0310(10) -0.0292(10) -0.0061(9) 0.0024(9)
C11 0.0418(12) 0.0537(12) 0.0296(10) -0.0280(10) -0.0067(8) -0.0046(9)
C12 0.0343(11) 0.0427(11) 0.0392(10) -0.0220(9) -0.0042(8) -0.0016(8)
C13 0.0460(12) 0.0529(12) 0.0322(10) -0.0303(11) -0.0051(9) 0.0049(9)
C14 0.0426(12) 0.0461(11) 0.0288(9) -0.0260(10) -0.0108(8) 0.0014(8)
C15 0.0860(19) 0.0836(18) 0.0572(14) -0.0645(17) -0.0208(13) -0.0006(13)
C16 0.0557(16) 0.0591(15) 0.0671(16) -0.0213(13) 0.0075(13) -0.0120(13)
C17 0.0566(15) 0.0566(15) 0.0642(15) -0.0335(13) -0.0205(12) 0.0130(12)
C18 0.0637(16) 0.0771(17) 0.0391(11) -0.0485(15) -0.0092(11) 0.0053(11)
C19 0.0499(14) 0.0634(15) 0.0444(12) -0.0317(12) 0.0021(10) -0.0070(11)
C20 0.0581(15) 0.0565(14) 0.0459(13) -0.0242(12) -0.0081(11) 0.0056(11)
C21 0.0764(19) 0.0707(17) 0.0394(12) -0.0280(15) 0.0040(12) -0.0001(12)

loop_
_atom_type_symbol
_atom_type_description
_atom_type_scat_dispersion_real
_atom_type_scat_dispersion_imag
_atom_type_scat_source
C C 0.0033 0.0016 'International Tables Vol C Tables 4.2.6.8 and 6.1.1.4'
H H 0.0000 0.0000 'International Tables Vol C Tables 4.2.6.8 and 6.1.1.4'
N N 0.0061 0.0033 'International Tables Vol C Tables 4.2.6.8 and 6.1.1.4'
O O 0.0106 0.0060 'International Tables Vol C Tables 4.2.6.8 and 6.1.1.4'

loop_
_geom_angle_atom_site_label_1
_geom_angle_atom_site_label_2
_geom_angle_atom_site_label_3
_geom_angle
C12 O3 C15 117.64(16)
C8 N2 C9 126.88(16)
C8 N2 HN2 119.1(15)
C9 N2 HN2 113.3(14)
N1A C1 C2A 106.5(4)
C2A C1 N1 124.5(4)
N1A C1 C2 121.8(4)
C2A C1 C2 92.2(4)
N1 C1 C2 103.3(4)
N1A C1 C8 113.1(4)
C2A C1 C8 108.6(3)
N1 C1 C8 113.8(3)
C2 C1 C8 111.7(3)
N1A C1 C7A 102.9(4)
C2A C1 C7A 115.9(4)
N1 C1 C7A 81.3(4)
C8 C1 C7A 109.9(3)
N1A C1 C7 80.2(4)
N1 C1 C7 101.3(4)
C2 C1 C7 116.0(4)
C8 C1 C7 110.3(3)
C7A C1 C7 134.4(4)
O2 C8 N2 124.28(18)
O2 C8 C1 119.36(17)
N2 C8 C1 116.35(15)
C10 C9 C14 118.84(17)
C10 C9 N2 123.82(17)
C14 C9 N2 117.33(16)
C9 C10 C11 120.42(18)
C9 C10 H10 119.8
C11 C10 H10 119.8
C12 C11 C10 120.04(17)
C12 C11 H11 120.0
C10 C11 H11 120.0
O3 C12 C11 124.71(17)
O3 C12 C13 115.77(17)
C11 C12 C13 119.50(17)
C14 C13 C12 120.50(18)
C14 C13 H13 119.7
C12 C13 H13 119.7
C13 C14 C9 120.69(17)
C13 C14 H14 119.7
C9 C14 H14 119.7
O3 C15 H15A 109.5
O3 C15 H15B 109.5
H15A C15 H15B 109.5
O3 C15 H15C 109.5
H15A C15 H15C 109.5
H15B C15 H15C 109.5
C17 C16 C21 119.7(2)
C17 C16 H16 120.1
C21 C16 H16 120.1
C16 C17 C18 119.7(2)
C16 C17 H17 120.1
C18 C17 H17 120.1
C17 C18 C19 120.3(2)
C17 C18 H18 119.9
C19 C18 H18 119.9
C20 C19 C18 119.9(2)
C20 C19 H19 120.1
C18 C19 H19 120.1
C21 C20 C19 119.8(2)
C21 C20 H20 120.1
C19 C20 H20 120.1
C20 C21 C16 120.6(2)
C20 C21 H21 119.7
C16 C21 H21 119.7
C5 N1 C4 126.0(9)
C5 N1 C1 116.9(5)
C4 N1 C1 110.1(8)
C1 C2 C3 101.0(4)
C1 C2 H2A 111.6
C3 C2 H2A 111.6
C1 C2 H2B 111.6
C3 C2 H2B 111.6
H2A C2 H2B 109.4
C4 C3 C2 105.1(9)
C4 C3 H3A 110.7
C2 C3 H3A 110.7
C4 C3 H3B 110.7
C2 C3 H3B 110.7
H3A C3 H3B 108.8
N1 C4 C3 104.0(12)
N1 C4 H4A 111.0
C3 C4 H4A 111.0
N1 C4 H4B 111.0
C3 C4 H4B 111.0
H4A C4 H4B 109.0
O1 C5 N1 126.0(5)
O1 C5 C6 126.0(7)
N1 C5 C6 108.0(7)
C5 C6 C7 104.9(10)
C5 C6 H6A 110.8
C7 C6 H6A 110.8
C5 C6 H6B 110.8
C7 C6 H6B 110.8
H6A C6 H6B 108.8
C6 C7 C1 105.0(7)
C6 C7 H7A 110.7
C1 C7 H7A 110.7
C6 C7 H7B 110.7
C1 C7 H7B 110.7
H7A C7 H7B 108.8
C5A N1A C1 117.0(6)
C5A N1A C4A 123.4(9)
C1 N1A C4A 112.1(8)
C1 C2A C3A 100.0(5)
C1 C2A H2BA 111.8
C3A C2A H2BA 111.8
C1 C2A H2BB 111.8
C3A C2A H2BB 111.8
H2BA C2A H2BB 109.5
C2A C3A C4A 106.4(9)
C2A C3A H3BA 110.5
C4A C3A H3BA 110.5
C2A C3A H3BB 110.5
C4A C3A H3BB 110.5
H3BA C3A H3BB 108.6
N1A C4A C3A 100.1(10)
N1A C4A H4BA 111.8
C3A C4A H4BA 111.8
N1A C4A H4BB 111.8
C3A C4A H4BB 111.8
H4BA C4A H4BB 109.5
O1A C5A N1A 125.6(7)
O1A C5A C6A 127.0(10)
N1A C5A C6A 107.4(9)
C5A C6A C7A 101.9(13)
C5A C6A H6BA 111.4
C7A C6A H6BA 111.4
C5A C6A H6BB 111.4
C7A C6A H6BB 111.4
H6BA C6A H6BB 109.3
C6A C7A C1 102.0(8)
C6A C7A H7BA 111.4
C1 C7A H7BA 111.4
C6A C7A H7BB 111.4
C1 C7A H7BB 111.4
H7BA C7A H7BB 109.2

loop_
_geom_bond_atom_site_label_1
_geom_bond_atom_site_label_2
_geom_bond_site_symmetry_2
_geom_bond_distance
_geom_bond_publ_flag
O2 C8 . 1.222(2) ?
O3 C12 . 1.374(2) ?
O3 C15 . 1.429(2) ?
N2 C8 . 1.347(2) ?
N2 C9 . 1.420(2) ?
N2 HN2 . 0.84(2) ?
C1 N1A . 1.403(9) ?
C1 C2A . 1.472(7) ?
C1 N1 . 1.482(7) ?
C1 C2 . 1.486(8) ?
C1 C8 . 1.537(3) ?
C1 C7A . 1.582(9) ?
C1 C7 . 1.592(7) ?
C9 C10 . 1.384(2) ?
C9 C14 . 1.394(3) ?
C10 C11 . 1.397(3) ?
C10 H10 . 0.9500 ?
C11 C12 . 1.377(3) ?
C11 H11 . 0.9500 ?
C12 C13 . 1.390(3) ?
C13 C14 . 1.370(3) ?
C13 H13 . 0.9500 ?
C14 H14 . 0.9500 ?
C15 H15A . 0.9800 ?
C15 H15B . 0.9800 ?
C15 H15C . 0.9800 ?
C16 C17 . 1.373(3) ?
C16 C21 . 1.378(3) ?
C16 H16 . 0.9500 ?
C17 C18 . 1.375(3) ?
C17 H17 . 0.9500 ?
C18 C19 . 1.378(3) ?
C18 H18 . 0.9500 ?
C19 C20 . 1.372(3) ?
C19 H19 . 0.9500 ?
C20 C21 . 1.368(3) ?
C20 H20 . 0.9500 ?
C21 H21 . 0.9500 ?
O1 C5 . 1.221(4) ?
N1 C5 . 1.326(9) ?
N1 C4 . 1.451(18) ?
C2 C3 . 1.547(9) ?
C2 H2A . 0.9900 ?
C2 H2B . 0.9900 ?
C3 C4 . 1.532(14) ?
C3 H3A . 0.9900 ?
C3 H3B . 0.9900 ?
C4 H4A . 0.9900 ?
C4 H4B . 0.9900 ?
C5 C6 . 1.518(14) ?
C6 C7 . 1.539(17) ?
C6 H6A . 0.9900 ?
C6 H6B . 0.9900 ?
C7 H7A . 0.9900 ?
C7 H7B . 0.9900 ?
O1A C5A . 1.256(6) ?
N1A C5A . 1.318(8) ?
N1A C4A . 1.480(17) ?
C2A C3A . 1.509(9) ?
C2A H2BA . 0.9900 ?
C2A H2BB . 0.9900 ?
C3A C4A . 1.530(17) ?
C3A H3BA . 0.9900 ?
C3A H3BB . 0.9900 ?
C4A H4BA . 0.9900 ?
C4A H4BB . 0.9900 ?
C5A C6A . 1.524(16) ?
C6A C7A . 1.553(19) ?
C6A H6BA . 0.9900 ?
C6A H6BB . 0.9900 ?
C7A H7BA . 0.9900 ?
C7A H7BB . 0.9900 ?

loop_
_geom_hbond_atom_site_label_D
_geom_hbond_atom_site_label_H
_geom_hbond_atom_site_label_A
_geom_hbond_site_symmetry_A
_geom_hbond_distance_DH
_geom_hbond_distance_HA
_geom_hbond_distance_DA
_geom_hbond_angle_DHA
_geom_hbond_publ_flag
N2 HN2 N1 . 0.84(2) 2.39(2) 2.767(8) 108(2) yes
N2 HN2 N1A . 0.84(2) 2.30(2) 2.690(9) 109(2) yes
N2 HN2 O1 2_766 0.84(2) 2.13(2) 2.883(2) 148(2) yes
N2 HN2 O1A 2_766 0.84(2) 2.13(2) 2.950(4) 162(2) yes
